data_8102926
loop_
_publ_author_name
'K\"ohler, J.'
'Okudera, H.'
'Simon, A.'

_publ_section_title
;
Crystal structure of germanium tetrabromide, \b-GeBr~4~, low 
temperature modification 
;
_journal_issue 4
_journal_name_full 'Zeitschrift f\"ur Kristallographie - New Crystal Structures'
_journal_page_first 524
_journal_page_last 524
_journal_volume 220
_journal_year 2005
_chemical_formula_sum 'Br4 Ge'
_chemical_formula_weight 392.23
_chemical_melting_point 299.15
_chemical_name_common Germaniumtetrabromid
_chemical_name_systematic
;
 germanium tetrabromide
;
_space_group_IT_number 14
_symmetry_cell_setting monoclinic
_symmetry_space_group_name_Hall '-P 2ybc'
_symmetry_space_group_name_H-M 'P 1 21/c 1'
_atom_sites_solution_hydrogens geom
_atom_sites_solution_primary direct
_atom_sites_solution_secondary difmap
_audit_creation_method SHELXL-97
_cell_angle_alpha 90.00
_cell_angle_beta 102.53(3)
_cell_angle_gamma 90.00
_cell_formula_units_Z 4
_cell_length_a 10.183(2)
_cell_length_b 6.7790(14)
_cell_length_c 10.292(2)
_cell_measurement_temperature 93(2)
_cell_volume 693.5(3)
_computing_structure_refinement 'SHELXL-97 (Sheldrick, 1997)'
_diffrn_ambient_temperature 293(2)
_diffrn_measured_fraction_theta_full 0.915
_diffrn_measured_fraction_theta_max 0.915
_diffrn_measurement_device_type 'Stoe IPDS I'
_diffrn_radiation_monochromator graphite
_diffrn_radiation_source 'fine-focus sealed tube'
_diffrn_radiation_type MoK\a
_diffrn_radiation_wavelength 0.71073
_diffrn_reflns_av_R_equivalents 0.0969
_diffrn_reflns_av_sigmaI/netI 0.0661
_diffrn_reflns_limit_h_max 15
_diffrn_reflns_limit_h_min -15
_diffrn_reflns_limit_k_max 8
_diffrn_reflns_limit_k_min -10
_diffrn_reflns_limit_l_max 13
_diffrn_reflns_limit_l_min -13
_diffrn_reflns_number 7931
_diffrn_reflns_theta_full 31.97
_diffrn_reflns_theta_max 31.97
_diffrn_reflns_theta_min 3.63
_exptl_absorpt_coefficient_mu 27.327
_exptl_crystal_colour 'transparent colorless'
_exptl_crystal_density_diffrn 3.757
_exptl_crystal_density_method 'not measured'
_exptl_crystal_description cube
_exptl_crystal_F_000 688
_exptl_crystal_size_max 0.3
_exptl_crystal_size_mid 0.3
_exptl_crystal_size_min 0.3
_refine_diff_density_max 1.684
_refine_diff_density_min -1.318
_refine_diff_density_rms 0.327
_refine_ls_extinction_coef 0.0075(7)
_refine_ls_extinction_expression Fc^*^=kFc[1+0.001xFc^2^\l^3^/sin(2\q)]^-1/4^
_refine_ls_extinction_method SHELXL
_refine_ls_goodness_of_fit_ref 1.167
_refine_ls_hydrogen_treatment mixed
_refine_ls_matrix_type full
_refine_ls_number_parameters 47
_refine_ls_number_reflns 2199
_refine_ls_number_restraints 0
_refine_ls_restrained_S_all 1.167
_refine_ls_R_factor_all 0.0755
_refine_ls_R_factor_gt 0.0606
_refine_ls_shift/su_max 0.000
_refine_ls_shift/su_mean 0.000
_refine_ls_structure_factor_coef Fsqd
_refine_ls_weighting_details 'calc w=1/[\s^2^(Fo^2^)+(0.0529P)^2^+3.7964P] where P=(Fo^2^+2Fc^2^)/3'
_refine_ls_weighting_scheme calc
_refine_ls_wR_factor_gt 0.1313
_refine_ls_wR_factor_ref 0.1376
_reflns_number_gt 1817
_reflns_number_total 2199
_reflns_threshold_expression >2sigma(I)
_cod_data_source_file 409857.cff
_cod_data_source_block gebr4-tt-1
_cod_depositor_comments
;
The following automatic conversions were performed:

'_chemical_melting_point' value '26 C' was changed to '299.15' - it
was converted from degrees Celsius(C) to Kelvins(K).

Automatic conversion script
Id: cif_fix_values 1646 2011-03-28 12:23:43Z adriana 
;
_cod_original_cell_volume 693.5(2)
_cod_original_sg_symbol_H-M P12(1)/c1
_cod_database_code 8102926

loop_
_symmetry_equiv_pos_as_xyz
'x, y, z'
'-x, y+1/2, -z+1/2'
'-x, -y, -z'
'x, -y-1/2, z-1/2'

loop_
_atom_site_label
_atom_site_type_symbol
_atom_site_fract_x
_atom_site_fract_y
_atom_site_fract_z
_atom_site_U_iso_or_equiv
_atom_site_adp_type
_atom_site_occupancy
_atom_site_symmetry_multiplicity
_atom_site_Wyckoff_symbol
_atom_site_calc_flag
_atom_site_refinement_flags
_atom_site_disorder_assembly
_atom_site_disorder_group
Ge Ge 0.25184(7) 0.57409(10) 0.63885(8) 0.0182(2) Uani 1 4 e d . . .
Br1 Br 0.30407(9) 0.41654(13) 0.46281(10) 0.0328(2) Uani 1 4 e d . . .
Br2 Br 0.43250(7) 0.56974(12) 0.81234(9) 0.0288(2) Uani 1 4 e d . . .
Br3 Br 0.07742(8) 0.41734(13) 0.69847(10) 0.0327(2) Uani 1 4 e d . . .
Br4 Br 0.19133(8) 0.88985(11) 0.58285(10) 0.0304(2) Uani 1 4 e d . . .

loop_
_atom_site_aniso_label
_atom_site_aniso_U_11
_atom_site_aniso_U_22
_atom_site_aniso_U_33
_atom_site_aniso_U_23
_atom_site_aniso_U_13
_atom_site_aniso_U_12
Ge 0.0160(3) 0.0164(3) 0.0217(4) 0.0002(2) 0.0034(3) 0.0001(2)
Br1 0.0357(4) 0.0364(4) 0.0267(5) -0.0081(3) 0.0074(3) 0.0053(3)
Br2 0.0216(3) 0.0325(4) 0.0284(5) -0.0013(3) -0.0032(3) -0.0005(3)
Br3 0.0220(3) 0.0381(4) 0.0382(6) 0.0094(3) 0.0069(3) -0.0069(3)
Br4 0.0334(4) 0.0190(3) 0.0376(5) 0.0048(3) 0.0052(3) 0.0047(3)

loop_
_atom_type_symbol
_atom_type_description
_atom_type_scat_dispersion_real
_atom_type_scat_dispersion_imag
_atom_type_scat_source
Ge Ge 0.1547 1.8001 'International Tables Vol C Tables 4.2.6.8 and 6.1.1.4'
Br Br -0.2901 2.4595 'International Tables Vol C Tables 4.2.6.8 and 6.1.1.4'

loop_
_geom_angle_atom_site_label_1
_geom_angle_atom_site_label_2
_geom_angle_atom_site_label_3
_geom_angle
_geom_angle_site_symmetry_1
_geom_angle_site_symmetry_3
_geom_angle_publ_flag
Br1 Ge Br3 109.24(5) . . ?
Br1 Ge Br4 109.88(5) . . ?
Br3 Ge Br4 109.02(4) . . ?
Br1 Ge Br2 109.42(5) . . ?
Br3 Ge Br2 109.28(5) . . ?
Br4 Ge Br2 109.97(4) . . ?

loop_
_geom_bond_atom_site_label_1
_geom_bond_atom_site_label_2
_geom_bond_distance
_geom_bond_site_symmetry_2
_geom_bond_publ_flag
Ge Br1 2.2638(13) . ?
Ge Br3 2.2656(11) . ?
Ge Br4 2.2670(11) . ?
Ge Br2 2.2688(13) . ?

loop_
_cod_related_entry_id
_cod_related_entry_database
_cod_related_entry_code
1 ChemSpider 24230
